data_2105648
loop_
_publ_author_name
'G\"orbitz, Carl Henrik'

_publ_section_title
;
 What is the best crystal size for collection of X-ray data? Refinement of
 the structure of glycyl-<small>L</small>-serine based on data from a very
 large crystal
;
_journal_issue 6
_journal_name_full 'Acta Crystallographica Section B'
_journal_page_first 1090
_journal_page_last 1098
_journal_paper_doi 10.1107/S0108768199008721
_journal_volume 55
_journal_year 1999
_chemical_formula_sum 'C5 H10 N2 O4'
_chemical_formula_weight 162.15
_chemical_name_systematic
;
 Glycyl-L-serine
;
_space_group_IT_number 19
_symmetry_cell_setting orthorhombic
_symmetry_space_group_name_Hall 'P 2ac 2ab'
_symmetry_space_group_name_H-M 'P 21 21 21'
_audit_creation_method SHELXL-97
_cell_angle_alpha 90.00
_cell_angle_beta 90.00
_cell_angle_gamma 90.00
_cell_formula_units_Z 4
_cell_length_a 7.275(2)
_cell_length_b 9.097(3)
_cell_length_c 10.507(3)
_cell_measurement_reflns_used 8192
_cell_measurement_temperature 150(2)
_cell_measurement_theta_max 35
_cell_measurement_theta_min 2
_cell_volume 695.4(4)
_computing_cell_refinement 'SAINT (Siemens, 1995)'
_computing_data_collection 'SMART (Siemens, 1995)'
_computing_data_reduction 'SAINT (Siemens, 1995)'
_computing_molecular_graphics 'SHELXTL (Sheldrick, 1997)'
_computing_publication_material 'SHELXTL (Sheldrick, 1997)'
_computing_structure_refinement 'SHELXTL (Sheldrick, 1997)'
_computing_structure_solution 'SHELXTL (Sheldrick, 1997)'
_diffrn_ambient_temperature 150(2)
_diffrn_detector_area_resol_mean 8.3
_diffrn_measured_fraction_theta_full .958
_diffrn_measured_fraction_theta_max .958
_diffrn_measurement_device_type 'Siemens SMART CCD diffractometer'
_diffrn_measurement_method 'Sets of exposures each taken over 1.8\% \w rotation'
_diffrn_radiation_monochromator graphite
_diffrn_radiation_source 'fine-focus sealed tube'
_diffrn_radiation_type MoK\a
_diffrn_radiation_wavelength .71073
_diffrn_reflns_av_R_equivalents .0457
_diffrn_reflns_av_sigmaI/netI .0439
_diffrn_reflns_limit_h_max 11
_diffrn_reflns_limit_h_min -12
_diffrn_reflns_limit_k_max 15
_diffrn_reflns_limit_k_min -14
_diffrn_reflns_limit_l_max 17
_diffrn_reflns_limit_l_min -17
_diffrn_reflns_number 9507
_diffrn_reflns_theta_full 37.72
_diffrn_reflns_theta_max 37.72
_diffrn_reflns_theta_min 2.96
_diffrn_standards_decay_% None
_exptl_absorpt_coefficient_mu .134
_exptl_absorpt_correction_T_max .9004
_exptl_absorpt_correction_T_min .7570
_exptl_absorpt_correction_type empirical
_exptl_absorpt_process_details 'SADABS (Sheldrick, 1996)'
_exptl_crystal_colour Colourless
_exptl_crystal_density_diffrn 1.549
_exptl_crystal_density_method 'not measured'
_exptl_crystal_description 'Distorted bipyramid'
_exptl_crystal_F_000 344
_exptl_crystal_size_max 2.20
_exptl_crystal_size_mid 2.00
_exptl_crystal_size_min .80
_refine_diff_density_max .310
_refine_diff_density_min -.248
_refine_ls_extinction_coef .228(14)
_refine_ls_extinction_method SHELXL
_refine_ls_goodness_of_fit_ref 1.069
_refine_ls_hydrogen_treatment refall
_refine_ls_matrix_type full
_refine_ls_number_parameters 141
_refine_ls_number_reflns 3467
_refine_ls_number_restraints 0
_refine_ls_restrained_S_all 1.069
_refine_ls_R_factor_all .0487
_refine_ls_R_factor_gt .0350
_refine_ls_shift/su_max .002
_refine_ls_shift/su_mean .000
_refine_ls_structure_factor_coef Fsqd
_refine_ls_weighting_details 'calc w=1/[\s^2^(Fo^2^)+(0.0500P)^2^+0.0000P] where P=(Fo^2^+2Fc^2^)/3'
_refine_ls_weighting_scheme calc
_refine_ls_wR_factor_ref .0878
_reflns_number_gt 2948
_reflns_number_total 3467
_reflns_threshold_expression >2sigma(I)
_cod_data_source_file os0029.cif
_cod_data_source_block glyser-3a
_cod_depositor_comments
;
The following automatic conversions were performed:

'_symmetry_cell_setting' value 'Orthorhombic' changed to
'orthorhombic' according to
/home/saulius/struct/CIF-dictionaries/cif_core.dic dictionary named
'cif_core.dic' version 2.4.2 from
2011-04-26.

'_exptl_absorpt_correction_type' value 'Empirical'
changed to 'empirical' according to
/home/saulius/struct/CIF-dictionaries/cif_core.dic dictionary named
'cif_core.dic' version 2.4.2 from 2011-04-26.

Automatic conversion script
Id: cif_fix_values 1891 2012-01-12 08:04:46Z andrius 
;
_cod_original_sg_symbol_H-M P2~1~2~1~2~1~
_cod_database_code 2105648

loop_
_symmetry_equiv_pos_as_xyz
'x, y, z'
'-x+1/2, -y, z+1/2'
'-x, y+1/2, -z+1/2'
'x+1/2, -y+1/2, -z'

loop_
_atom_site_label
_atom_site_fract_x
_atom_site_fract_y
_atom_site_fract_z
_atom_site_U_iso_or_equiv
_atom_site_adp_type
_atom_site_calc_flag
_atom_site_occupancy
_atom_site_type_symbol
O1 .41578(9) .21355(7) .80983(6) .01458(13) Uani d 1 O
O2 .45829(11) .53824(8) .44772(6) .01802(14) Uani d 1 O
O3 .28674(12) .36003(8) .35863(6) .02104(15) Uani d 1 O
O4 .10391(10) .56309(8) .63264(6) .01782(14) Uani d 1 O
H5 .140(2) .5941(18) .7121(16) .024(3) Uiso d 1 H
N1 .66983(11) .32450(9) .97906(7) .01414(14) Uani d 1 N
H1 .780(3) .3490(18) 1.0050(15) .027(4) Uiso d 1 H
H2 .583(2) .3632(15) 1.0363(13) .016(3) Uiso d 1 H
H3 .650(2) .2285(17) .9762(14) .019(3) Uiso d 1 H
N2 .44802(11) .40799(9) .67541(7) .01313(13) Uani d 1 N
H4 .497(2) .4911(18) .6662(14) .018(3) Uiso d 1 H
C1 .65596(13) .39057(10) .85065(8) .01568(16) Uani d 1 C
H11 .760(3) .3670(19) .7994(16) .036(5) Uiso d 1 H
H12 .641(3) .4902(18) .8557(14) .023(4) Uiso d 1 H
C2 .49261(11) .32978(9) .77780(7) .01123(13) Uani d 1 C
C3 .31164(12) .36014(9) .58308(7) .01225(14) Uani d 1 C
H31 .315(2) .2508(13) .5757(13) .011(3) Uiso d 1 H
C4 .11779(12) .40641(10) .62413(8) .01574(15) Uani d 1 C
H41 .025(2) .3682(17) .5610(16) .029(4) Uiso d 1 H
H42 .085(2) .3599(15) .7074(13) .016(3) Uiso d 1 H
C5 .35829(12) .42557(9) .45163(7) .01298(15) Uani d 1 C

loop_
_atom_site_aniso_label
_atom_site_aniso_U_11
_atom_site_aniso_U_22
_atom_site_aniso_U_33
_atom_site_aniso_U_12
_atom_site_aniso_U_13
_atom_site_aniso_U_23
O1 .0165(3) .0138(3) .0134(2) -.0013(2) -.0007(2) .0025(2)
O2 .0229(3) .0169(3) .0142(3) -.0062(3) .0011(2) .0011(2)
O3 .0302(4) .0214(3) .0115(2) -.0081(3) -.0038(2) -.0001(2)
O4 .0206(3) .0194(3) .0135(3) .0054(3) -.0023(2) -.0011(2)
N1 .0159(3) .0150(3) .0115(3) .0027(3) -.0037(2) -.0005(2)
N2 .0151(3) .0125(3) .0118(3) -.0010(3) -.0028(2) .0027(2)
C1 .0161(4) .0182(4) .0128(3) -.0031(3) -.0026(3) .0024(3)
C2 .0112(3) .0129(3) .0096(3) .0020(3) .0000(2) .0000(2)
C3 .0152(3) .0111(3) .0104(3) -.0011(3) -.0017(3) .0008(2)
C4 .0148(3) .0179(4) .0145(3) -.0016(3) -.0007(3) .0008(3)
C5 .0159(3) .0121(3) .0110(3) .0009(3) .0004(3) .0007(2)

loop_
_atom_type_symbol
_atom_type_description
_atom_type_scat_dispersion_real
_atom_type_scat_dispersion_imag
_atom_type_scat_source
C C .0033 .0016 'International Tables Vol C Tables 4.2.6.8 and 6.1.1.4'
H H .0000 .0000 'International Tables Vol C Tables 4.2.6.8 and 6.1.1.4'
N N .0061 .0033 'International Tables Vol C Tables 4.2.6.8 and 6.1.1.4'
O O .0106 .0060 'International Tables Vol C Tables 4.2.6.8 and 6.1.1.4'

loop_
_geom_angle_atom_site_label_1
_geom_angle_atom_site_label_2
_geom_angle_atom_site_label_3
_geom_angle
C4 O4 H5 110.0(10)
C1 N1 H1 104.0(11)
C1 N1 H2 112.7(8)
H1 N1 H2 108.7(14)
C1 N1 H3 111.0(10)
H1 N1 H3 114.2(15)
H2 N1 H3 106.4(14)
C2 N2 C3 123.08(8)
C2 N2 H4 118.1(11)
C3 N2 H4 118.7(10)
N1 C1 C2 111.41(7)
N1 C1 H11 111.8(10)
C2 C1 H11 104.6(11)
N1 C1 H12 110.9(9)
C2 C1 H12 107.3(11)
H11 C1 H12 110.5(16)
O1 C2 N2 124.38(8)
O1 C2 C1 121.72(7)
N2 C2 C1 113.82(8)
N2 C3 C4 110.96(7)
N2 C3 C5 109.38(7)
C4 C3 C5 110.39(7)
N2 C3 H31 109.4(8)
C4 C3 H31 108.6(8)
C5 C3 H31 108.1(8)
O4 C4 C3 110.83(7)
O4 C4 H41 109.7(9)
C3 C4 H41 109.5(10)
O4 C4 H42 110.4(8)
C3 C4 H42 110.5(9)
H41 C4 H42 105.6(13)
O2 C5 O3 126.91(8)
O2 C5 C3 118.12(7)
O3 C5 C3 114.96(8)

loop_
_geom_bond_atom_site_label_1
_geom_bond_atom_site_label_2
_geom_bond_distance
O1 C2 1.2424(11)
O2 C5 1.2576(11)
O3 C5 1.2575(11)
O4 C4 1.4317(12)
O4 H5 .919(17)
N1 C1 1.4804(12)
N1 H1 .878(19)
N1 H2 .939(15)
N1 H3 .885(16)
N2 C2 1.3300(11)
N2 C3 1.4543(11)
N2 H4 .841(17)
C1 C2 1.5179(13)
C1 H11 .95(2)
C1 H12 .914(16)
C3 C4 1.5337(13)
C3 C5 1.5417(12)
C3 H31 .998(12)
C4 H41 1.007(17)
C4 H42 1.001(14)

loop_
_geom_torsion_atom_site_label_1
_geom_torsion_atom_site_label_2
_geom_torsion_atom_site_label_3
_geom_torsion_atom_site_label_4
_geom_torsion
C3 N2 C2 O1 -4.72(13)
C3 N2 C2 C1 172.03(8)
N1 C1 C2 O1 -17.92(12)
N1 C1 C2 N2 165.24(7)
C2 N2 C3 C4 86.21(10)
C2 N2 C3 C5 -151.76(8)
N2 C3 C4 O4 61.34(9)
C5 C3 C4 O4 -60.09(9)
N2 C3 C5 O2 -21.67(11)
C4 C3 C5 O2 100.69(9)
N2 C3 C5 O3 159.80(8)
C4 C3 C5 O3 -77.84(10)
